data_4310563
loop_
_publ_author_name
'Peter B. Hitchcock'
'Alexander G. Hulkes'
'Michael F. Lappert'

_publ_section_title
;
 Oxidation in Nonclassical Organolanthanide Chemistry: Synthesis,
 Characterization, and X-ray Crystal Structures of Cerium(III) and -(IV)
 Amides
;
_journal_name_full 'Inorganic Chemistry'
_journal_page_first 1031
_journal_page_last 1038
_journal_paper_doi 10.1021/ic035100v
_journal_volume 43
_journal_year 2004
_chemical_compound_source 'synthesis as described'
_chemical_formula_moiety 'C18 H54 Br1 Ce1 N3 Si6'
_chemical_formula_structural 'C18 H54 BR1 CE1 N3 SI6'
_chemical_formula_sum 'C18 H54 Br Ce N3 Si6'
_chemical_formula_weight 701.21
_chemical_name_common '[CeBr(Me3SiNSiMe3)3]'
_chemical_name_systematic
;
 ?
;
_space_group_IT_number 161
_symmetry_cell_setting hexagonal
_symmetry_Int_Tables_number 161
_symmetry_space_group_name_Hall 'R 3 -2"c'
_symmetry_space_group_name_H-M 'R 3 c :H'
_atom_sites_solution_hydrogens geom
_atom_sites_solution_primary direct
_atom_sites_solution_secondary difmap
_audit_conform_dict_location ftp://ftp.iucr.org/cifdics/cif_core.dic
_audit_conform_dict_name cif_core.dic
_audit_conform_dict_version 2.1
_audit_creation_date 2000-10-31T15:10:28-00:00
_audit_creation_method 'WinGX routine CIF_UPDATE'
_cell_angle_alpha 90
_cell_angle_beta 90
_cell_angle_gamma 120
_cell_formula_units_Z 6
_cell_length_a 18.4113(12)
_cell_length_b 18.4113(12)
_cell_length_c 16.9631(17)
_cell_measurement_reflns_used 3481
_cell_measurement_temperature 173(2)
_cell_measurement_theta_max 22.986
_cell_measurement_theta_min 3.705
_cell_measurement_wavelength 0.71073
_cell_volume 4979.7(7)
_computing_cell_refinement 'HKL Scalepack (Otwinowski & Minor 1997)'
_computing_data_reduction 'HKL Denzo and Scalepack (Otwinowski & Minor 1997)'
_computing_molecular_graphics 'Ortep-3 for Windows (Farrugia, 1997)'
_computing_publication_material 'WinGX publication routines (Farrugia, 1999)'
_computing_structure_refinement 'SHELXL-97 (Sheldrick, 1997)'
_computing_structure_solution 'SHELXS-97 (Sheldrick, 1997)'
_diffrn_ambient_temperature 173(2)
_diffrn_measured_fraction_theta_full 0.995
_diffrn_measured_fraction_theta_max 0.995
_diffrn_measurement_device KappaCCD
_diffrn_measurement_method CCD
_diffrn_radiation_monochromator graphite
_diffrn_radiation_probe x-ray
_diffrn_radiation_type MoK\a
_diffrn_radiation_wavelength 0.71073
_diffrn_reflns_av_R_equivalents 0.1078
_diffrn_reflns_av_unetI/netI 0.0857
_diffrn_reflns_limit_h_max 20
_diffrn_reflns_limit_h_min -20
_diffrn_reflns_limit_k_max 18
_diffrn_reflns_limit_k_min -19
_diffrn_reflns_limit_l_max 16
_diffrn_reflns_limit_l_min -18
_diffrn_reflns_number 5901
_diffrn_reflns_theta_full 22.98
_diffrn_reflns_theta_max 22.98
_diffrn_reflns_theta_min 3.83
_exptl_absorpt_coefficient_mu 2.803
_exptl_absorpt_correction_T_max 0.871
_exptl_absorpt_correction_T_min 0.789
_exptl_absorpt_correction_type multi-scan
_exptl_absorpt_process_details
;
        [c.f. r.h. blessing, acta cryst. (1995), a51, 33-38]
;
_exptl_crystal_colour black
_exptl_crystal_density_diffrn 1.403
_exptl_crystal_density_method 'not measured'
_exptl_crystal_description prism
_exptl_crystal_F_000 2160
_exptl_crystal_size_max 0.1
_exptl_crystal_size_mid 0.05
_exptl_crystal_size_min 0.05
_refine_diff_density_max 0.387
_refine_diff_density_min -0.761
_refine_diff_density_rms 0.093
_refine_ls_abs_structure_details 'Flack H D (1983), Acta Cryst. A39, 876-881'
_refine_ls_abs_structure_Flack 0.34(3)
_refine_ls_extinction_method none
_refine_ls_goodness_of_fit_ref 1.056
_refine_ls_hydrogen_treatment riding
_refine_ls_matrix_type full
_refine_ls_number_parameters 89
_refine_ls_number_reflns 1440
_refine_ls_number_restraints 1
_refine_ls_restrained_S_all 1.056
_refine_ls_R_factor_all 0.0704
_refine_ls_R_factor_gt 0.0435
_refine_ls_shift/su_max 0.002
_refine_ls_shift/su_mean 0
_refine_ls_structure_factor_coef Fsqd
_refine_ls_weighting_details 'calc w=1/[\s^2^(Fo^2^)+(0.0223P)^2^+2.2172P] where P=(Fo^2^+2Fc^2^)/3'
_refine_ls_weighting_scheme calc
_refine_ls_wR_factor_gt 0.0807
_refine_ls_wR_factor_ref 0.0892
_reflns_number_gt 1077
_reflns_number_total 1440
_reflns_threshold_expression >2sigma(I)
_cod_data_source_file ic035100vsi20030917_111540_3.cif
_cod_data_source_block oct3900
_cod_original_sg_symbol_H-M 'R 3 c'
_cod_database_code 4310563

loop_
_symmetry_equiv_pos_as_xyz
'x, y, z'
'-y, x-y, z'
'-y, -x, z+1/2'
'-x+y, -x, z'
'x, x-y, z+1/2'
'-x+y, y, z+1/2'
'x+2/3, y+1/3, z+1/3'
'-y+2/3, x-y+1/3, z+1/3'
'-y+2/3, -x+1/3, z+5/6'
'-x+y+2/3, -x+1/3, z+1/3'
'x+2/3, x-y+1/3, z+5/6'
'-x+y+2/3, y+1/3, z+5/6'
'x+1/3, y+2/3, z+2/3'
'-y+1/3, x-y+2/3, z+2/3'
'-y+1/3, -x+2/3, z+7/6'
'-x+y+1/3, -x+2/3, z+2/3'
'x+1/3, x-y+2/3, z+7/6'
'-x+y+1/3, y+2/3, z+7/6'

loop_
_atom_site_label
_atom_site_type_symbol
_atom_site_fract_x
_atom_site_fract_y
_atom_site_fract_z
_atom_site_U_iso_or_equiv
_atom_site_adp_type
_atom_site_occupancy
_atom_site_symmetry_multiplicity
_atom_site_calc_flag
_atom_site_refinement_flags
_atom_site_disorder_assembly
_atom_site_disorder_group
Ce Ce 0 0 0.26896(4) 0.0229(2) Uani 1 3 d S . .
Br Br 0 0 0.43203(9) 0.0391(6) Uani 1 3 d S . .
Si1 Si -0.17623(17) -0.18777(17) 0.3087(2) 0.0263(7) Uani 1 1 d . . .
Si2 Si -0.19208(17) -0.08868(18) 0.17351(19) 0.0266(7) Uani 1 1 d . . .
N N -0.1317(4) -0.0992(5) 0.2470(5) 0.0204(19) Uani 1 1 d . . .
C1 C -0.0923(6) -0.2100(7) 0.3442(8) 0.040(3) Uani 1 1 d . . .
H1A H -0.064 -0.2177 0.2987 0.059 Uiso 1 1 calc R . .
H1B H -0.1179 -0.2611 0.3763 0.059 Uiso 1 1 calc R . .
H1C H -0.0514 -0.1628 0.376 0.059 Uiso 1 1 calc R . .
C2 C -0.2290(7) -0.1741(7) 0.3951(7) 0.043(3) Uani 1 1 d . . .
H2A H -0.189 -0.1239 0.4244 0.065 Uiso 1 1 calc R . .
H2B H -0.2497 -0.2234 0.4294 0.065 Uiso 1 1 calc R . .
H2C H -0.2762 -0.1677 0.3776 0.065 Uiso 1 1 calc R . .
C3 C -0.2560(6) -0.2833(5) 0.2563(6) 0.033(3) Uani 1 1 d . . .
H3A H -0.2305 -0.293 0.2097 0.049 Uiso 1 1 calc R . .
H3B H -0.3028 -0.2756 0.24 0.049 Uiso 1 1 calc R . .
H3C H -0.2769 -0.3318 0.2917 0.049 Uiso 1 1 calc R . .
C4 C -0.2228(6) -0.1665(6) 0.0919(7) 0.035(3) Uani 1 1 d . . .
H4A H -0.256 -0.2234 0.1133 0.052 Uiso 1 1 calc R . .
H4B H -0.1723 -0.1605 0.0666 0.052 Uiso 1 1 calc R . .
H4C H -0.2562 -0.1566 0.0531 0.052 Uiso 1 1 calc R . .
C5 C -0.2904(6) -0.0955(6) 0.2137(7) 0.038(3) Uani 1 1 d . . .
H5A H -0.2759 -0.0547 0.2564 0.058 Uiso 1 1 calc R . .
H5B H -0.3274 -0.1522 0.2341 0.058 Uiso 1 1 calc R . .
H5C H -0.3191 -0.0833 0.1716 0.058 Uiso 1 1 calc R . .
C6 C -0.1294(6) 0.0155(6) 0.1254(6) 0.034(3) Uani 1 1 d . . .
H6A H -0.1112 0.0598 0.1652 0.05 Uiso 1 1 calc R . .
H6B H -0.1639 0.0229 0.0857 0.05 Uiso 1 1 calc R . .
H6C H -0.0802 0.0187 0.0998 0.05 Uiso 1 1 calc R . .

loop_
_atom_site_aniso_label
_atom_site_aniso_U_11
_atom_site_aniso_U_22
_atom_site_aniso_U_33
_atom_site_aniso_U_23
_atom_site_aniso_U_13
_atom_site_aniso_U_12
Ce 0.0235(3) 0.0235(3) 0.0217(5) 0 0 0.01173(15)
Br 0.0473(8) 0.0473(8) 0.0229(13) 0 0 0.0236(4)
Si1 0.0291(15) 0.0282(16) 0.0203(16) 0.0050(15) 0.0039(14) 0.0134(14)
Si2 0.0255(15) 0.0270(17) 0.0241(17) -0.0007(16) -0.0014(13) 0.0107(14)
N 0.027(4) 0.027(4) 0.009(5) 0.007(4) 0.001(4) 0.014(4)
C1 0.026(7) 0.048(7) 0.059(10) 0.019(7) -0.002(6) 0.029(5)
C2 0.045(7) 0.053(8) 0.033(8) 0.001(6) 0.001(6) 0.026(6)
C3 0.039(6) 0.024(5) 0.025(7) 0.004(5) 0.005(5) 0.007(5)
C4 0.042(7) 0.041(6) 0.025(7) -0.009(5) -0.008(5) 0.024(5)
C5 0.039(6) 0.042(7) 0.043(8) 0.000(6) -0.009(6) 0.026(6)
C6 0.040(6) 0.035(6) 0.015(7) 0.001(5) -0.009(5) 0.011(5)

loop_
_atom_type_symbol
_atom_type_description
_atom_type_scat_dispersion_real
_atom_type_scat_dispersion_imag
_atom_type_scat_source
C C 0.0033 0.0016 'International Tables Vol C Tables 4.2.6.8 and 6.1.1.4'
H H 0 0 'International Tables Vol C Tables 4.2.6.8 and 6.1.1.4'
Ce Ce -0.2486 2.6331 'International Tables Vol C Tables 4.2.6.8 and 6.1.1.4'
N N 0.0061 0.0033 'International Tables Vol C Tables 4.2.6.8 and 6.1.1.4'
Si Si 0.0817 0.0704 'International Tables Vol C Tables 4.2.6.8 and 6.1.1.4'
Br Br -0.2901 2.4595 'International Tables Vol C Tables 4.2.6.8 and 6.1.1.4'

loop_
_geom_angle_atom_site_label_1
_geom_angle_atom_site_label_2
_geom_angle_atom_site_label_3
_geom_angle
_geom_angle_site_symmetry_1
_geom_angle_site_symmetry_3
_geom_angle_publ_flag
N Ce N 117.25(12) 2 . ?
N Ce N 117.25(12) 2 4 ?
N Ce N 117.25(12) . 4 ?
N Ce Br 99.7(2) 2 . ?
N Ce Br 99.7(2) . . ?
N Ce Br 99.7(2) 4 . ?
N Si1 C2 112.3(5) . . ?
N Si1 C3 112.0(4) . . ?
C2 Si1 C3 106.8(5) . . ?
N Si1 C1 109.8(4) . . ?
C2 Si1 C1 108.7(6) . . ?
C3 Si1 C1 107.0(5) . . ?
N Si2 C6 109.1(4) . . ?
N Si2 C4 114.2(4) . . ?
C6 Si2 C4 105.1(5) . . ?
N Si2 C5 112.3(5) . . ?
C6 Si2 C5 108.0(4) . . ?
C4 Si2 C5 107.8(5) . . ?
Si2 N Si1 120.0(4) . . ?
Si2 N Ce 121.5(4) . . ?
Si1 N Ce 118.4(4) . . ?

loop_
_geom_bond_atom_site_label_1
_geom_bond_atom_site_label_2
_geom_bond_distance
_geom_bond_site_symmetry_2
_geom_bond_publ_flag
Ce N 2.219(7) 2 ?
Ce N 2.219(7) . ?
Ce N 2.219(7) 4 ?
Ce Br 2.7662(17) . ?
Si1 N 1.757(8) . ?
Si1 C2 1.845(11) . ?
Si1 C3 1.859(9) . ?
Si1 C1 1.884(9) . ?
Si2 N 1.745(8) . ?
Si2 C6 1.862(10) . ?
Si2 C4 1.865(10) . ?
Si2 C5 1.878(10) . ?
